data_7044643
loop_
_publ_author_name
'Qin, Xiuying'
'Wang, Ya-Nan'
'Yang, Xin-Ping'
'Liang, Juan-Juan'
'Liu, Ji-Lin'
'Luo, Zhao-Hui'

_publ_section_title
;
 Synthesis, characterization, and anticancer activity of two mixed ligand
 copper(&#x2161;) complexes by regulating VEGF/VEGFR2 signaling pathway
;
_journal_name_full 'Dalton Transactions'
_journal_paper_doi 10.1039/C7DT03242K
_journal_year 2017
_chemical_formula_moiety 'C29 H22 Br Cu N3 O4, C H4 O, 0.5(H2 O)'
_chemical_formula_sum 'C30 H27 Br Cu N3 O5.5'
_chemical_formula_weight 660.99
_chemical_name_systematic
; 
 ? 
;
_space_group_IT_number 2
_symmetry_cell_setting triclinic
_symmetry_space_group_name_Hall '-P 1'
_symmetry_space_group_name_H-M 'P -1'
_atom_sites_solution_hydrogens geom
_atom_sites_solution_primary direct
_atom_sites_solution_secondary difmap
_audit_creation_method SHELXL-97
_audit_update_record
;
2017-08-31 deposited with the CCDC.
2017-11-02 downloaded from the CCDC.
;
_cell_angle_alpha 98.836(3)
_cell_angle_beta 102.274(3)
_cell_angle_gamma 93.903(3)
_cell_formula_units_Z 4
_cell_length_a 11.2337(18)
_cell_length_b 11.6733(18)
_cell_length_c 22.478(4)
_cell_measurement_reflns_used 9948
_cell_measurement_temperature 296(2)
_cell_measurement_theta_max 26.47
_cell_measurement_theta_min 2.27
_cell_volume 2830.6(8)
_computing_cell_refinement 'Bruker SAINT'
_computing_data_collection 'Bruker APEX2'
_computing_data_reduction 'Bruker SAINT'
_computing_molecular_graphics 'Bruker SHELXTL'
_computing_publication_material 'Bruker SHELXTL'
_computing_structure_refinement 'SHELXL-97 (Sheldrick, 2008)'
_computing_structure_solution 'SHELXS-97 (Sheldrick, 2008)'
_diffrn_ambient_temperature 296(2)
_diffrn_measured_fraction_theta_full 0.998
_diffrn_measured_fraction_theta_max 0.998
_diffrn_measurement_device_type 'Bruker APEX-II CCD'
_diffrn_measurement_method '\f and \w scans'
_diffrn_radiation_monochromator graphite
_diffrn_radiation_source 'fine-focus sealed tube'
_diffrn_radiation_type MoK\a
_diffrn_radiation_wavelength 0.71073
_diffrn_reflns_av_R_equivalents 0.0594
_diffrn_reflns_av_sigmaI/netI 0.0690
_diffrn_reflns_limit_h_max 13
_diffrn_reflns_limit_h_min -13
_diffrn_reflns_limit_k_max 14
_diffrn_reflns_limit_k_min -14
_diffrn_reflns_limit_l_max 27
_diffrn_reflns_limit_l_min -27
_diffrn_reflns_number 29493
_diffrn_reflns_theta_full 25.35
_diffrn_reflns_theta_max 25.35
_diffrn_reflns_theta_min 1.78
_diffrn_standards_number 0
_exptl_absorpt_coefficient_mu 2.230
_exptl_absorpt_correction_T_max 0.573
_exptl_absorpt_correction_T_min 0.490
_exptl_absorpt_correction_type multi-scan
_exptl_crystal_colour green
_exptl_crystal_density_diffrn 1.551
_exptl_crystal_density_method 'not measured'
_exptl_crystal_description block
_exptl_crystal_F_000 1344
_exptl_crystal_size_max 0.34
_exptl_crystal_size_mid 0.27
_exptl_crystal_size_min 0.25
_refine_diff_density_max 1.611
_refine_diff_density_min -1.333
_refine_diff_density_rms 0.098
_refine_ls_extinction_method none
_refine_ls_goodness_of_fit_ref 1.024
_refine_ls_hydrogen_treatment mixed
_refine_ls_matrix_type full
_refine_ls_number_parameters 739
_refine_ls_number_reflns 10347
_refine_ls_number_restraints 0
_refine_ls_restrained_S_all 1.024
_refine_ls_R_factor_all 0.0843
_refine_ls_R_factor_gt 0.0546
_refine_ls_shift/su_max 0.001
_refine_ls_shift/su_mean 0.000
_refine_ls_structure_factor_coef Fsqd
_refine_ls_weighting_details 'calc w=1/[\s^2^(Fo^2^)+(0.0789P)^2^+4.0026P] where P=(Fo^2^+2Fc^2^)/3'
_refine_ls_weighting_scheme calc
_refine_ls_wR_factor_gt 0.1433
_refine_ls_wR_factor_ref 0.1593
_reflns_number_gt 7287
_reflns_number_total 10347
_reflns_threshold_expression >2sigma(I)
_cod_data_source_file c7dt03242k2.cif
_cod_data_source_block qinxiuying-2017-209
_cod_depositor_comments
;
The following automatic conversions were performed:

'_symmetry_cell_setting' value 'Triclinic' changed to 'triclinic'
according to
/home/data/users/saulius/crontab/automatic-downloads/rss-feeds/RSC/lib/dictionaries/cif_core.dic
dictionary named 'cif_core.dic' version 2.4.2 from 2011-04-26.

Automatic conversion script
Id: cif_fix_values 4973 2017-02-22 13:04:09Z antanas 

2018-02-15
Z value and formula fixed to values more according to usual
chemical conventions.                 miguel
;
_cod_original_formula_sum 'C60 H54 Br2 Cu2 N6 O11'
_cod_original_formula_weight 1321.99
_cod_original_formula_moiety '2(C29 H22 Br Cu N3 O4), 2(C H4 O), H2 O'
_cod_original_formula_units_Z 2
_cod_original_sg_symbol_H-M 'P-1   '
_cod_database_code 7044643

loop_
_symmetry_equiv_pos_as_xyz
'x, y, z'
'-x, -y, -z'

loop_
_atom_site_label
_atom_site_type_symbol
_atom_site_fract_x
_atom_site_fract_y
_atom_site_fract_z
_atom_site_U_iso_or_equiv
_atom_site_adp_type
_atom_site_occupancy
_atom_site_symmetry_multiplicity
_atom_site_calc_flag
_atom_site_refinement_flags
Br1 Br 0.00980(7) 0.86999(5) 0.15316(4) 0.0777(3) Uani 1 1 d .
Br2 Br -0.49055(5) 0.37670(6) 0.17721(3) 0.0645(2) Uani 1 1 d .
Cu1 Cu 0.02964(5) 0.24292(4) 0.16496(3) 0.03014(16) Uani 1 1 d .
Cu2 Cu 0.14996(5) 0.53066(5) 0.35593(3) 0.03095(16) Uani 1 1 d .
O1 O 0.3028(3) 0.5614(3) 0.22769(17) 0.0453(9) Uani 1 1 d .
O2 O 0.1303(3) 0.3896(3) 0.19227(15) 0.0358(8) Uani 1 1 d .
O3 O -0.0922(3) 0.1057(3) 0.15054(17) 0.0413(8) Uani 1 1 d .
O4 O -0.2879(3) 0.0408(3) 0.11093(17) 0.0460(9) Uani 1 1 d .
O5 O -0.1120(3) 0.2014(3) 0.29839(16) 0.0434(9) Uani 1 1 d .
O6 O 0.0260(3) 0.3999(3) 0.32645(14) 0.0345(7) Uani 1 1 d .
O7 O 0.2733(3) 0.6673(3) 0.37490(16) 0.0413(8) Uani 1 1 d .
O8 O 0.2969(3) 0.8585(3) 0.3803(2) 0.0562(10) Uani 1 1 d .
O9 O 0.5351(4) 0.8800(5) 0.3735(2) 0.0854(15) Uani 1 1 d .
H9A H 0.4641 0.8619 0.3749 0.128 Uiso 1 1 calc R
O1W O 0.6959(6) 0.8013(6) 0.2950(3) 0.0994(18) Uani 1 1 d G
H1WA H 0.6443 0.8269 0.3152 0.149 Uiso 1 1 d G
H1WB H 0.6844 0.8260 0.2608 0.149 Uiso 1 1 d G
O10 O 0.6763(6) 0.8596(5) 0.1741(3) 0.0978(17) Uani 1 1 d .
H10 H 0.7502 0.8555 0.1843 0.147 Uiso 1 1 calc R
N1 N -0.1108(3) 0.3124(3) 0.12458(16) 0.0272(8) Uani 1 1 d .
N2 N 0.1459(4) 0.1760(4) 0.0961(2) 0.0445(11) Uani 1 1 d .
N3 N 0.1555(3) 0.1612(3) 0.2172(2) 0.0356(10) Uani 1 1 d .
N4 N 0.0380(3) 0.6417(3) 0.32794(17) 0.0302(9) Uani 1 1 d .
N5 N 0.1802(4) 0.5210(4) 0.45768(18) 0.0382(10) Uani 1 1 d .
N6 N 0.2893(3) 0.4255(3) 0.36874(18) 0.0325(9) Uani 1 1 d .
C1 C 0.4018(5) 0.6510(5) 0.2464(3) 0.0550(15) Uani 1 1 d .
H1A H 0.4143 0.6831 0.2111 0.082 Uiso 1 1 calc R
H1B H 0.4748 0.6193 0.2645 0.082 Uiso 1 1 calc R
H1C H 0.3833 0.7113 0.2762 0.082 Uiso 1 1 calc R
C2 C 0.1904(4) 0.5885(4) 0.2005(2) 0.0314(10) Uani 1 1 d .
C3 C 0.1648(5) 0.6978(4) 0.1910(2) 0.0389(12) Uani 1 1 d .
H3 H 0.2261 0.7598 0.2033 0.047 Uiso 1 1 calc R
C4 C 0.0454(5) 0.7160(4) 0.1626(2) 0.0445(13) Uani 1 1 d .
C5 C -0.0449(5) 0.6276(4) 0.1437(2) 0.0371(12) Uani 1 1 d .
H5 H -0.1235 0.6418 0.1253 0.045 Uiso 1 1 calc R
C6 C -0.0199(4) 0.5126(4) 0.1519(2) 0.0283(10) Uani 1 1 d .
C7 C 0.0979(4) 0.4901(3) 0.18146(19) 0.0257(9) Uani 1 1 d .
C8 C -0.1195(4) 0.4224(4) 0.12747(19) 0.0282(10) Uani 1 1 d .
H8 H -0.1963 0.4453 0.1126 0.034 Uiso 1 1 calc R
C9 C -0.2181(4) 0.2289(4) 0.0953(2) 0.0309(10) Uani 1 1 d .
H9 H -0.2915 0.2605 0.1054 0.037 Uiso 1 1 calc R
C10 C -0.1997(5) 0.1156(4) 0.1215(2) 0.0357(11) Uani 1 1 d .
C11 C -0.2345(6) 0.2031(5) 0.0246(2) 0.0522(15) Uani 1 1 d .
H11A H -0.1621 0.1711 0.0149 0.063 Uiso 1 1 calc R
H11B H -0.3037 0.1446 0.0071 0.063 Uiso 1 1 calc R
C12 C -0.2553(6) 0.3099(5) -0.0053(3) 0.0557(16) Uani 1 1 d .
C13 C -0.3664(7) 0.3524(8) -0.0149(4) 0.102(3) Uani 1 1 d .
H13 H -0.4321 0.3134 -0.0045 0.122 Uiso 1 1 calc R
C14 C -0.3829(9) 0.4540(9) -0.0401(6) 0.132(4) Uani 1 1 d .
H14 H -0.4591 0.4824 -0.0467 0.159 Uiso 1 1 calc R
C15 C -0.2866(9) 0.5108(7) -0.0550(4) 0.090(3) Uani 1 1 d .
H15 H -0.2975 0.5773 -0.0728 0.108 Uiso 1 1 calc R
C16 C -0.1771(8) 0.4719(7) -0.0443(3) 0.074(2) Uani 1 1 d .
H16 H -0.1109 0.5129 -0.0531 0.089 Uiso 1 1 calc R
C17 C -0.1611(7) 0.3715(6) -0.0205(3) 0.0623(17) Uani 1 1 d .
H17 H -0.0843 0.3444 -0.0144 0.075 Uiso 1 1 calc R
C18 C 0.1425(6) 0.1847(5) 0.0375(3) 0.0605(16) Uani 1 1 d .
H18 H 0.0770 0.2174 0.0160 0.073 Uiso 1 1 calc R
C19 C 0.2320(8) 0.1474(6) 0.0064(3) 0.075(2) Uani 1 1 d .
H19 H 0.2253 0.1542 -0.0348 0.090 Uiso 1 1 calc R
C20 C 0.3275(7) 0.1015(6) 0.0372(4) 0.071(2) Uani 1 1 d .
H20 H 0.3895 0.0795 0.0176 0.085 Uiso 1 1 calc R
C21 C 0.3353(5) 0.0862(5) 0.0991(3) 0.0548(16) Uani 1 1 d .
C22 C 0.2416(5) 0.1269(4) 0.1271(3) 0.0418(13) Uani 1 1 d .
C23 C 0.2431(4) 0.1152(4) 0.1902(3) 0.0400(12) Uani 1 1 d .
C24 C 0.3335(5) 0.0549(4) 0.2217(3) 0.0513(15) Uani 1 1 d .
C25 C 0.4279(6) 0.0143(6) 0.1918(4) 0.073(2) Uani 1 1 d .
H25 H 0.4889 -0.0245 0.2126 0.088 Uiso 1 1 calc R
C26 C 0.4290(6) 0.0319(6) 0.1342(4) 0.076(2) Uani 1 1 d .
H26 H 0.4930 0.0077 0.1167 0.092 Uiso 1 1 calc R
C27 C 0.3261(6) 0.0385(5) 0.2814(3) 0.0648(19) Uani 1 1 d .
H27 H 0.3828 -0.0028 0.3035 0.078 Uiso 1 1 calc R
C28 C 0.2371(6) 0.0822(5) 0.3068(3) 0.0591(17) Uani 1 1 d .
H28 H 0.2308 0.0700 0.3460 0.071 Uiso 1 1 calc R
C29 C 0.1539(5) 0.1464(5) 0.2736(3) 0.0450(13) Uani 1 1 d .
H29 H 0.0954 0.1799 0.2923 0.054 Uiso 1 1 calc R
C30 C -0.1829(6) 0.0920(4) 0.2838(3) 0.0518(15) Uani 1 1 d .
H30A H -0.2046 0.0677 0.2398 0.078 Uiso 1 1 calc R
H30B H -0.2560 0.0983 0.2992 0.078 Uiso 1 1 calc R
H30C H -0.1363 0.0356 0.3025 0.078 Uiso 1 1 calc R
C31 C -0.1645(4) 0.2945(4) 0.2778(2) 0.0296(10) Uani 1 1 d .
C32 C -0.2822(4) 0.2880(4) 0.2433(2) 0.0340(11) Uani 1 1 d .
H32 H -0.3308 0.2170 0.2314 0.041 Uiso 1 1 calc R
C33 C -0.3278(4) 0.3893(4) 0.2266(2) 0.0370(11) Uani 1 1 d .
C34 C -0.2601(4) 0.4939(4) 0.2443(2) 0.0350(11) Uani 1 1 d .
H34 H -0.2938 0.5604 0.2333 0.042 Uiso 1 1 calc R
C35 C -0.1380(4) 0.5031(4) 0.27934(19) 0.0287(10) Uani 1 1 d .
C36 C -0.0859(4) 0.4017(4) 0.29612(19) 0.0273(10) Uani 1 1 d .
C37 C -0.0721(4) 0.6164(4) 0.2959(2) 0.0330(11) Uani 1 1 d .
H37 H -0.1127 0.6776 0.2823 0.040 Uiso 1 1 calc R
C38 C 0.0967(4) 0.7630(4) 0.3373(2) 0.0345(11) Uani 1 1 d .
H38 H 0.0926 0.7826 0.2961 0.041 Uiso 1 1 calc R
C39 C 0.2328(5) 0.7647(4) 0.3674(2) 0.0348(11) Uani 1 1 d .
C40 C 0.0313(5) 0.8548(4) 0.3718(2) 0.0382(12) Uani 1 1 d .
H40A H 0.0753 0.9307 0.3749 0.046 Uiso 1 1 calc R
H40B H -0.0501 0.8556 0.3464 0.046 Uiso 1 1 calc R
C41 C 0.0181(5) 0.8401(4) 0.4355(2) 0.0383(12) Uani 1 1 d .
C42 C -0.0954(5) 0.8054(5) 0.4462(3) 0.0503(14) Uani 1 1 d .
H42 H -0.1630 0.7869 0.4131 0.060 Uiso 1 1 calc R
C43 C -0.1089(6) 0.7982(5) 0.5049(3) 0.0558(15) Uani 1 1 d .
H43 H -0.1857 0.7751 0.5110 0.067 Uiso 1 1 calc R
C44 C -0.0116(7) 0.8244(6) 0.5544(3) 0.0662(18) Uani 1 1 d .
H44 H -0.0213 0.8193 0.5940 0.079 Uiso 1 1 calc R
C45 C 0.1011(7) 0.8585(7) 0.5446(3) 0.075(2) Uani 1 1 d .
H45 H 0.1683 0.8770 0.5780 0.090 Uiso 1 1 calc R
C46 C 0.1156(6) 0.8657(6) 0.4860(3) 0.0612(17) Uani 1 1 d .
H46 H 0.1929 0.8882 0.4803 0.073 Uiso 1 1 calc R
C47 C 0.1275(5) 0.5707(5) 0.5013(2) 0.0507(14) Uani 1 1 d .
H47 H 0.0628 0.6144 0.4899 0.061 Uiso 1 1 calc R
C48 C 0.1640(7) 0.5606(7) 0.5629(3) 0.070(2) Uani 1 1 d .
H48 H 0.1245 0.5969 0.5919 0.084 Uiso 1 1 calc R
C49 C 0.2578(7) 0.4973(7) 0.5805(3) 0.071(2) Uani 1 1 d .
H49 H 0.2816 0.4883 0.6216 0.085 Uiso 1 1 calc R
C50 C 0.3186(5) 0.4458(5) 0.5373(3) 0.0530(16) Uani 1 1 d .
C51 C 0.2757(5) 0.4586(5) 0.4747(2) 0.0419(13) Uani 1 1 d .
C52 C 0.4209(7) 0.3777(6) 0.5508(3) 0.072(2) Uani 1 1 d .
H52 H 0.4491 0.3660 0.5911 0.086 Uiso 1 1 calc R
C53 C 0.4758(6) 0.3312(6) 0.5074(4) 0.066(2) Uani 1 1 d .
H53 H 0.5420 0.2890 0.5182 0.079 Uiso 1 1 calc R
C54 C 0.4345(5) 0.3452(5) 0.4437(3) 0.0480(14) Uani 1 1 d .
C55 C 0.3326(4) 0.4073(4) 0.4274(2) 0.0398(12) Uani 1 1 d .
C56 C 0.4917(5) 0.3032(5) 0.3961(3) 0.0605(18) Uani 1 1 d .
H56 H 0.5591 0.2614 0.4046 0.073 Uiso 1 1 calc R
C57 C 0.4494(5) 0.3231(5) 0.3381(3) 0.0544(15) Uani 1 1 d .
H57 H 0.4883 0.2964 0.3068 0.065 Uiso 1 1 calc R
C58 C 0.3459(5) 0.3846(4) 0.3254(3) 0.0431(13) Uani 1 1 d .
H58 H 0.3164 0.3968 0.2852 0.052 Uiso 1 1 calc R
C59 C 0.5920(8) 0.9578(8) 0.4260(5) 0.113(3) Uani 1 1 d .
H59A H 0.6750 0.9796 0.4242 0.169 Uiso 1 1 calc R
H59B H 0.5919 0.9221 0.4617 0.169 Uiso 1 1 calc R
H59C H 0.5489 1.0260 0.4287 0.169 Uiso 1 1 calc R
C60 C 0.6251(11) 0.7683(8) 0.1323(5) 0.125(4) Uani 1 1 d .
H60A H 0.6019 0.7916 0.0926 0.187 Uiso 1 1 calc R
H60B H 0.5537 0.7355 0.1432 0.187 Uiso 1 1 calc R
H60C H 0.6823 0.7111 0.1305 0.187 Uiso 1 1 calc R

loop_
_atom_site_aniso_label
_atom_site_aniso_U_11
_atom_site_aniso_U_22
_atom_site_aniso_U_33
_atom_site_aniso_U_23
_atom_site_aniso_U_13
_atom_site_aniso_U_12
Br1 0.0827(5) 0.0157(3) 0.1199(6) 0.0216(3) -0.0165(4) 0.0039(3)
Br2 0.0399(3) 0.0568(4) 0.0796(4) 0.0034(3) -0.0192(3) 0.0079(3)
Cu1 0.0343(3) 0.0154(3) 0.0421(3) 0.0095(2) 0.0063(2) 0.0095(2)
Cu2 0.0301(3) 0.0253(3) 0.0361(3) 0.0108(2) 0.0002(2) 0.0044(2)
O1 0.0353(19) 0.031(2) 0.064(2) 0.0112(17) -0.0018(17) -0.0013(15)
O2 0.0366(18) 0.0174(17) 0.050(2) 0.0104(14) -0.0008(15) 0.0044(13)
O3 0.043(2) 0.0201(18) 0.061(2) 0.0147(16) 0.0058(17) 0.0071(15)
O4 0.047(2) 0.0244(19) 0.063(2) 0.0070(17) 0.0088(18) -0.0050(16)
O5 0.045(2) 0.0268(19) 0.055(2) 0.0122(16) -0.0006(16) 0.0049(15)
O6 0.0295(17) 0.0293(18) 0.0405(18) 0.0078(14) -0.0038(14) 0.0073(14)
O7 0.0333(18) 0.033(2) 0.055(2) 0.0130(16) 0.0019(16) -0.0002(15)
O8 0.049(2) 0.033(2) 0.084(3) 0.017(2) 0.007(2) -0.0051(18)
O9 0.053(3) 0.100(4) 0.098(4) 0.013(3) 0.010(3) 0.001(3)
O1W 0.092(4) 0.109(5) 0.099(4) 0.026(4) 0.011(3) 0.040(4)
O10 0.115(5) 0.083(4) 0.092(4) 0.023(3) 0.018(4) -0.012(3)
N1 0.032(2) 0.0149(19) 0.035(2) 0.0060(16) 0.0063(16) 0.0052(15)
N2 0.057(3) 0.033(2) 0.051(3) 0.012(2) 0.019(2) 0.018(2)
N3 0.033(2) 0.017(2) 0.058(3) 0.0155(19) 0.0059(19) 0.0086(16)
N4 0.036(2) 0.020(2) 0.032(2) 0.0032(16) 0.0027(17) 0.0031(16)
N5 0.039(2) 0.038(2) 0.035(2) 0.0108(19) 0.0012(18) -0.0079(19)
N6 0.033(2) 0.023(2) 0.041(2) 0.0123(18) 0.0043(18) 0.0003(16)
C1 0.042(3) 0.040(3) 0.076(4) 0.004(3) 0.005(3) -0.006(3)
C2 0.039(3) 0.025(3) 0.030(2) 0.0048(19) 0.007(2) 0.005(2)
C3 0.048(3) 0.018(2) 0.047(3) 0.005(2) 0.006(2) -0.004(2)
C4 0.062(3) 0.017(3) 0.055(3) 0.013(2) 0.008(3) 0.009(2)
C5 0.046(3) 0.014(2) 0.048(3) 0.008(2) 0.001(2) 0.007(2)
C6 0.036(2) 0.018(2) 0.031(2) 0.0061(18) 0.0051(19) 0.0074(19)
C7 0.040(2) 0.011(2) 0.027(2) 0.0049(17) 0.0054(19) 0.0043(18)
C8 0.035(2) 0.021(2) 0.029(2) 0.0061(19) 0.0036(19) 0.0107(19)
C9 0.033(2) 0.021(2) 0.036(3) 0.004(2) 0.004(2) 0.0039(19)
C10 0.046(3) 0.018(2) 0.042(3) 0.003(2) 0.010(2) 0.006(2)
C11 0.074(4) 0.034(3) 0.040(3) 0.003(2) -0.002(3) 0.002(3)
C12 0.079(4) 0.041(3) 0.036(3) 0.005(3) -0.009(3) 0.002(3)
C13 0.065(5) 0.093(6) 0.140(8) 0.068(6) -0.023(5) -0.009(4)
C14 0.080(6) 0.122(8) 0.195(11) 0.100(8) -0.022(6) 0.017(6)
C15 0.112(7) 0.065(5) 0.083(5) 0.039(4) -0.018(5) -0.002(5)
C16 0.100(6) 0.077(5) 0.050(4) 0.026(4) 0.019(4) 0.000(4)
C17 0.085(5) 0.061(4) 0.049(4) 0.015(3) 0.024(3) 0.023(4)
C18 0.078(4) 0.051(4) 0.057(4) 0.008(3) 0.026(3) 0.016(3)
C19 0.100(6) 0.072(5) 0.066(4) 0.010(4) 0.044(4) 0.019(4)
C20 0.080(5) 0.050(4) 0.089(5) -0.016(4) 0.055(4) -0.001(4)
C21 0.049(3) 0.027(3) 0.089(5) -0.005(3) 0.030(3) 0.002(2)
C22 0.039(3) 0.018(2) 0.067(4) -0.003(2) 0.017(3) 0.002(2)
C23 0.035(3) 0.013(2) 0.071(4) 0.009(2) 0.009(2) 0.0030(19)
C24 0.034(3) 0.026(3) 0.090(5) 0.016(3) -0.001(3) 0.007(2)
C25 0.044(4) 0.052(4) 0.119(6) 0.012(4) 0.004(4) 0.026(3)
C26 0.046(4) 0.048(4) 0.136(7) -0.002(4) 0.031(4) 0.018(3)
C27 0.046(4) 0.043(4) 0.102(5) 0.033(4) -0.010(3) 0.012(3)
C28 0.057(4) 0.048(4) 0.074(4) 0.039(3) 0.000(3) 0.003(3)
C29 0.042(3) 0.038(3) 0.057(3) 0.022(3) 0.006(2) 0.005(2)
C30 0.065(4) 0.028(3) 0.055(3) 0.011(3) -0.002(3) -0.004(3)
C31 0.039(3) 0.021(2) 0.030(2) 0.0042(19) 0.011(2) 0.008(2)
C32 0.034(3) 0.029(3) 0.034(3) -0.002(2) 0.003(2) 0.000(2)
C33 0.031(2) 0.037(3) 0.037(3) 0.001(2) -0.002(2) 0.006(2)
C34 0.035(3) 0.031(3) 0.039(3) 0.006(2) 0.003(2) 0.015(2)
C35 0.035(2) 0.027(3) 0.024(2) 0.0029(19) 0.0050(18) 0.010(2)
C36 0.033(2) 0.026(2) 0.024(2) 0.0019(18) 0.0077(18) 0.0080(19)
C37 0.036(3) 0.030(3) 0.035(3) 0.010(2) 0.004(2) 0.012(2)
C38 0.040(3) 0.022(3) 0.040(3) 0.008(2) 0.005(2) 0.002(2)
C39 0.044(3) 0.019(3) 0.039(3) 0.007(2) 0.007(2) -0.005(2)
C40 0.048(3) 0.017(2) 0.047(3) 0.005(2) 0.006(2) 0.005(2)
C41 0.048(3) 0.021(3) 0.045(3) 0.002(2) 0.009(2) 0.003(2)
C42 0.052(3) 0.035(3) 0.059(4) 0.005(3) 0.006(3) 0.001(3)
C43 0.063(4) 0.047(4) 0.061(4) 0.006(3) 0.026(3) -0.004(3)
C44 0.093(5) 0.057(4) 0.048(4) 0.003(3) 0.023(4) 0.003(4)
C45 0.069(4) 0.099(6) 0.044(4) -0.008(4) 0.003(3) -0.012(4)
C46 0.059(4) 0.065(4) 0.052(4) -0.006(3) 0.011(3) -0.006(3)
C47 0.053(3) 0.057(4) 0.040(3) 0.006(3) 0.012(3) -0.007(3)
C48 0.075(5) 0.092(6) 0.040(3) 0.011(3) 0.014(3) -0.015(4)
C49 0.085(5) 0.089(5) 0.032(3) 0.023(3) 0.002(3) -0.032(4)
C50 0.058(4) 0.052(4) 0.042(3) 0.024(3) -0.006(3) -0.018(3)
C51 0.043(3) 0.043(3) 0.038(3) 0.019(2) 0.000(2) -0.011(2)
C52 0.083(5) 0.061(4) 0.059(4) 0.036(4) -0.023(4) -0.016(4)
C53 0.050(4) 0.051(4) 0.088(5) 0.040(4) -0.021(4) -0.002(3)
C54 0.041(3) 0.032(3) 0.067(4) 0.023(3) -0.007(3) 0.001(2)
C55 0.032(3) 0.034(3) 0.050(3) 0.023(2) -0.008(2) -0.003(2)
C56 0.043(3) 0.032(3) 0.100(5) 0.019(3) -0.004(3) 0.012(3)
C57 0.048(3) 0.039(3) 0.080(4) 0.011(3) 0.019(3) 0.013(3)
C58 0.042(3) 0.033(3) 0.054(3) 0.014(2) 0.006(3) 0.006(2)
C59 0.082(6) 0.099(7) 0.130(8) -0.003(6) -0.009(5) -0.021(5)
C60 0.180(11) 0.058(6) 0.140(9) 0.005(6) 0.061(8) -0.010(6)

loop_
_atom_type_symbol
_atom_type_description
_atom_type_scat_dispersion_real
_atom_type_scat_dispersion_imag
_atom_type_scat_source
C C 0.0033 0.0016 'International Tables Vol C Tables 4.2.6.8 and 6.1.1.4'
H H 0.0000 0.0000 'International Tables Vol C Tables 4.2.6.8 and 6.1.1.4'
Br Br -0.2901 2.4595 'International Tables Vol C Tables 4.2.6.8 and 6.1.1.4'
Cu Cu 0.3201 1.2651 'International Tables Vol C Tables 4.2.6.8 and 6.1.1.4'
N N 0.0061 0.0033 'International Tables Vol C Tables 4.2.6.8 and 6.1.1.4'
O O 0.0106 0.0060 'International Tables Vol C Tables 4.2.6.8 and 6.1.1.4'

loop_
_geom_angle_atom_site_label_1
_geom_angle_atom_site_label_2
_geom_angle_atom_site_label_3
_geom_angle
O2 Cu1 N1 93.75(14)
O2 Cu1 O3 167.74(15)
N1 Cu1 O3 82.48(14)
O2 Cu1 N3 91.34(14)
N1 Cu1 N3 169.23(16)
O3 Cu1 N3 90.57(14)
O2 Cu1 N2 92.83(15)
N1 Cu1 N2 111.32(15)
O3 Cu1 N2 99.41(15)
N3 Cu1 N2 77.85(16)
O6 Cu2 N4 92.99(14)
O6 Cu2 O7 172.62(14)
N4 Cu2 O7 83.44(15)
O6 Cu2 N6 92.93(14)
N4 Cu2 N6 165.55(16)
O7 Cu2 N6 89.11(14)
O6 Cu2 N5 97.14(14)
N4 Cu2 N5 115.00(16)
O7 Cu2 N5 90.23(14)
N6 Cu2 N5 77.27(16)
C2 O1 C1 118.8(4)
C7 O2 Cu1 125.8(3)
C10 O3 Cu1 116.8(3)
C31 O5 C30 118.2(4)
C36 O6 Cu2 126.9(3)
C39 O7 Cu2 116.3(3)
C59 O9 H9A 109.5
H1WA O1W H1WB 109.5
C60 O10 H10 109.5
C8 N1 C9 119.8(4)
C8 N1 Cu1 125.6(3)
C9 N1 Cu1 114.2(3)
C18 N2 C22 117.9(5)
C18 N2 Cu1 133.6(4)
C22 N2 Cu1 108.3(3)
C29 N3 C23 119.0(4)
C29 N3 Cu1 124.0(3)
C23 N3 Cu1 116.9(3)
C37 N4 C38 119.3(4)
C37 N4 Cu2 126.0(3)
C38 N4 Cu2 114.0(3)
C47 N5 C51 118.2(4)
C47 N5 Cu2 131.4(4)
C51 N5 Cu2 110.2(3)
C58 N6 C55 118.7(4)
C58 N6 Cu2 124.3(3)
C55 N6 Cu2 116.7(3)
O1 C1 H1A 109.5
O1 C1 H1B 109.5
H1A C1 H1B 109.5
O1 C1 H1C 109.5
H1A C1 H1C 109.5
H1B C1 H1C 109.5
O1 C2 C3 124.3(4)
O1 C2 C7 114.0(4)
C3 C2 C7 121.6(4)
C2 C3 C4 119.6(4)
C2 C3 H3 120.2
C4 C3 H3 120.2
C5 C4 C3 121.5(4)
C5 C4 Br1 119.5(4)
C3 C4 Br1 119.0(4)
C4 C5 C6 119.9(5)
C4 C5 H5 120.0
C6 C5 H5 120.0
C7 C6 C5 120.8(4)
C7 C6 C8 122.7(4)
C5 C6 C8 116.4(4)
O2 C7 C6 126.0(4)
O2 C7 C2 117.5(4)
C6 C7 C2 116.4(4)
N1 C8 C6 125.2(4)
N1 C8 H8 117.4
C6 C8 H8 117.4
N1 C9 C10 107.9(4)
N1 C9 C11 111.4(4)
C10 C9 C11 109.5(4)
N1 C9 H9 109.3
C10 C9 H9 109.3
C11 C9 H9 109.3
O4 C10 O3 125.4(4)
O4 C10 C9 118.3(4)
O3 C10 C9 116.3(4)
C12 C11 C9 113.1(4)
C12 C11 H11A 109.0
C9 C11 H11A 109.0
C12 C11 H11B 109.0
C9 C11 H11B 109.0
H11A C11 H11B 107.8
C13 C12 C17 117.3(6)
C13 C12 C11 121.4(7)
C17 C12 C11 121.2(6)
C12 C13 C14 120.7(8)
C12 C13 H13 119.6
C14 C13 H13 119.6
C15 C14 C13 119.5(9)
C15 C14 H14 120.3
C13 C14 H14 120.3
C16 C15 C14 120.3(7)
C16 C15 H15 119.9
C14 C15 H15 119.9
C15 C16 C17 120.3(7)
C15 C16 H16 119.8
C17 C16 H16 119.8
C16 C17 C12 121.8(7)
C16 C17 H17 119.1
C12 C17 H17 119.1
N2 C18 C19 123.6(6)
N2 C18 H18 118.2
C19 C18 H18 118.2
C20 C19 C18 118.6(7)
C20 C19 H19 120.7
C18 C19 H19 120.7
C19 C20 C21 120.9(6)
C19 C20 H20 119.6
C21 C20 H20 119.6
C22 C21 C20 116.8(6)
C22 C21 C26 118.3(6)
C20 C21 C26 124.9(6)
N2 C22 C21 122.1(5)
N2 C22 C23 117.6(4)
C21 C22 C23 120.3(5)
N3 C23 C24 121.8(5)
N3 C23 C22 119.0(4)
C24 C23 C22 119.1(5)
C27 C24 C23 117.1(5)
C27 C24 C25 123.8(6)
C23 C24 C25 119.1(6)
C26 C25 C24 120.8(6)
C26 C25 H25 119.6
C24 C25 H25 119.6
C25 C26 C21 122.1(6)
C25 C26 H26 119.0
C21 C26 H26 119.0
C28 C27 C24 120.2(5)
C28 C27 H27 119.9
C24 C27 H27 119.9
C27 C28 C29 119.3(6)
C27 C28 H28 120.4
C29 C28 H28 120.4
N3 C29 C28 122.5(6)
N3 C29 H29 118.7
C28 C29 H29 118.7
O5 C30 H30A 109.5
O5 C30 H30B 109.5
H30A C30 H30B 109.5
O5 C30 H30C 109.5
H30A C30 H30C 109.5
H30B C30 H30C 109.5
O5 C31 C32 123.9(4)
O5 C31 C36 113.8(4)
C32 C31 C36 122.3(4)
C31 C32 C33 119.0(4)
C31 C32 H32 120.5
C33 C32 H32 120.5
C34 C33 C32 121.8(4)
C34 C33 Br2 120.3(4)
C32 C33 Br2 118.0(4)
C33 C34 C35 120.4(4)
C33 C34 H34 119.8
C35 C34 H34 119.8
C34 C35 C36 120.0(4)
C34 C35 C37 117.2(4)
C36 C35 C37 122.8(4)
O6 C36 C35 125.0(4)
O6 C36 C31 118.6(4)
C35 C36 C31 116.4(4)
N4 C37 C35 126.0(4)
N4 C37 H37 117.0
C35 C37 H37 117.0
N4 C38 C39 108.4(4)
N4 C38 C40 114.2(4)
C39 C38 C40 113.7(4)
N4 C38 H38 106.7
C39 C38 H38 106.7
C40 C38 H38 106.7
O8 C39 O7 124.1(5)
O8 C39 C38 118.3(4)
O7 C39 C38 117.5(4)
C41 C40 C38 117.4(4)
C41 C40 H40A 108.0
C38 C40 H40A 108.0
C41 C40 H40B 108.0
C38 C40 H40B 108.0
H40A C40 H40B 107.2
C46 C41 C42 117.3(5)
C46 C41 C40 121.9(5)
C42 C41 C40 120.8(5)
C43 C42 C41 120.9(5)
C43 C42 H42 119.5
C41 C42 H42 119.5
C44 C43 C42 121.0(6)
C44 C43 H43 119.5
C42 C43 H43 119.5
C43 C44 C45 118.8(6)
C43 C44 H44 120.6
C45 C44 H44 120.6
C44 C45 C46 120.6(6)
C44 C45 H45 119.7
C46 C45 H45 119.7
C45 C46 C41 121.4(6)
C45 C46 H46 119.3
C41 C46 H46 119.3
N5 C47 C48 123.2(6)
N5 C47 H47 118.4
C48 C47 H47 118.4
C49 C48 C47 119.3(7)
C49 C48 H48 120.4
C47 C48 H48 120.4
C48 C49 C50 120.2(6)
C48 C49 H49 119.9
C50 C49 H49 119.9
C49 C50 C51 117.7(6)
C49 C50 C52 125.2(6)
C51 C50 C52 117.1(6)
N5 C51 C50 121.3(5)
N5 C51 C55 117.5(4)
C50 C51 C55 121.2(5)
C53 C52 C50 122.3(6)
C53 C52 H52 118.9
C50 C52 H52 118.9
C52 C53 C54 121.1(6)
C52 C53 H53 119.4
C54 C53 H53 119.4
C56 C54 C55 116.6(5)
C56 C54 C53 124.1(6)
C55 C54 C53 119.2(6)
N6 C55 C54 122.7(5)
N6 C55 C51 118.2(4)
C54 C55 C51 119.0(5)
C57 C56 C54 120.4(5)
C57 C56 H56 119.8
C54 C56 H56 119.8
C56 C57 C58 119.5(6)
C56 C57 H57 120.3
C58 C57 H57 120.3
N6 C58 C57 122.1(5)
N6 C58 H58 119.0
C57 C58 H58 119.0
O9 C59 H59A 109.5
O9 C59 H59B 109.5
H59A C59 H59B 109.5
O9 C59 H59C 109.5
H59A C59 H59C 109.5
H59B C59 H59C 109.5
O10 C60 H60A 109.5
O10 C60 H60B 109.5
H60A C60 H60B 109.5
O10 C60 H60C 109.5
H60A C60 H60C 109.5
H60B C60 H60C 109.5

loop_
_geom_bond_atom_site_label_1
_geom_bond_atom_site_label_2
_geom_bond_distance
Br1 C4 1.902(5)
Br2 C33 1.910(5)
Cu1 O2 1.925(3)
Cu1 N1 1.940(3)
Cu1 O3 1.975(3)
Cu1 N3 2.028(4)
Cu1 N2 2.310(4)
Cu2 O6 1.928(3)
Cu2 N4 1.948(4)
Cu2 O7 1.970(3)
Cu2 N6 2.054(4)
Cu2 N5 2.261(4)
O1 C2 1.361(6)
O1 C1 1.419(6)
O2 C7 1.294(5)
O3 C10 1.267(6)
O4 C10 1.233(6)
O5 C31 1.367(5)
O5 C30 1.413(6)
O6 C36 1.299(5)
O7 C39 1.275(6)
O8 C39 1.228(6)
O9 C59 1.377(9)
O9 H9A 0.8200
O1W H1WA 0.8504
O1W H1WB 0.8497
O10 C60 1.315(10)
O10 H10 0.8200
N1 C8 1.287(5)
N1 C9 1.463(6)
N2 C18 1.330(7)
N2 C22 1.363(7)
N3 C29 1.308(7)
N3 C23 1.361(6)
N4 C37 1.280(6)
N4 C38 1.486(6)
N5 C47 1.330(7)
N5 C51 1.359(7)
N6 C58 1.320(7)
N6 C55 1.359(6)
C1 H1A 0.9600
C1 H1B 0.9600
C1 H1C 0.9600
C2 C3 1.366(6)
C2 C7 1.442(6)
C3 C4 1.402(7)
C3 H3 0.9300
C4 C5 1.347(7)
C5 C6 1.421(6)
C5 H5 0.9300
C6 C7 1.410(6)
C6 C8 1.436(6)
C8 H8 0.9300
C9 C10 1.537(6)
C9 C11 1.541(7)
C9 H9 0.9800
C11 C12 1.512(8)
C11 H11A 0.9700
C11 H11B 0.9700
C12 C13 1.362(10)
C12 C17 1.371(9)
C13 C14 1.398(11)
C13 H13 0.9300
C14 C15 1.360(12)
C14 H14 0.9300
C15 C16 1.328(11)
C15 H15 0.9300
C16 C17 1.368(9)
C16 H16 0.9300
C17 H17 0.9300
C18 C19 1.398(9)
C18 H18 0.9300
C19 C20 1.339(10)
C19 H19 0.9300
C20 C21 1.414(10)
C20 H20 0.9300
C21 C22 1.411(7)
C21 C26 1.423(10)
C22 C23 1.441(8)
C23 C24 1.405(7)
C24 C27 1.404(9)
C24 C25 1.439(9)
C25 C26 1.345(11)
C25 H25 0.9300
C26 H26 0.9300
C27 C28 1.345(9)
C27 H27 0.9300
C28 C29 1.400(7)
C28 H28 0.9300
C29 H29 0.9300
C30 H30A 0.9600
C30 H30B 0.9600
C30 H30C 0.9600
C31 C32 1.373(6)
C31 C36 1.433(6)
C32 C33 1.392(7)
C32 H32 0.9300
C33 C34 1.350(7)
C34 C35 1.417(6)
C34 H34 0.9300
C35 C36 1.423(6)
C35 C37 1.426(7)
C37 H37 0.9300
C38 C39 1.532(7)
C38 C40 1.544(7)
C38 H38 0.9800
C40 C41 1.506(7)
C40 H40A 0.9700
C40 H40B 0.9700
C41 C46 1.378(8)
C41 C42 1.391(7)
C42 C43 1.376(8)
C42 H42 0.9300
C43 C44 1.363(9)
C43 H43 0.9300
C44 C45 1.373(10)
C44 H44 0.9300
C45 C46 1.376(9)
C45 H45 0.9300
C46 H46 0.9300
C47 C48 1.383(8)
C47 H47 0.9300
C48 C49 1.353(10)
C48 H48 0.9300
C49 C50 1.388(10)
C49 H49 0.9300
C50 C51 1.422(7)
C50 C52 1.448(10)
C51 C55 1.430(8)
C52 C53 1.328(10)
C52 H52 0.9300
C53 C54 1.445(9)
C53 H53 0.9300
C54 C56 1.404(9)
C54 C55 1.410(7)
C56 C57 1.351(9)
C56 H56 0.9300
C57 C58 1.409(7)
C57 H57 0.9300
C58 H58 0.9300
C59 H59A 0.9600
C59 H59B 0.9600
C59 H59C 0.9600
C60 H60A 0.9600
C60 H60B 0.9600
C60 H60C 0.9600

loop_
_geom_hbond_atom_site_label_D
_geom_hbond_atom_site_label_H
_geom_hbond_atom_site_label_A
_geom_hbond_distance_DH
_geom_hbond_distance_HA
_geom_hbond_distance_DA
_geom_hbond_angle_DHA
_geom_hbond_site_symmetry_A
O10 H10 Br1 0.82 3.14 3.870(6) 149.6 1_655
O1W H1WB O10 0.85 2.03 2.870(9) 168.9 .
O1W H1WA O9 0.85 2.04 2.881(8) 172.0 .
O9 H9A O8 0.82 1.91 2.710(6) 166.5 .

loop_
_geom_torsion_atom_site_label_1
_geom_torsion_atom_site_label_2
_geom_torsion_atom_site_label_3
_geom_torsion_atom_site_label_4
_geom_torsion
N1 Cu1 O2 C7 -0.9(4)
O3 Cu1 O2 C7 -72.5(8)
N3 Cu1 O2 C7 -171.4(4)
N2 Cu1 O2 C7 110.7(4)
O2 Cu1 O3 C10 75.6(8)
N1 Cu1 O3 C10 2.8(3)
N3 Cu1 O3 C10 174.6(4)
N2 Cu1 O3 C10 -107.7(4)
N4 Cu2 O6 C36 3.6(4)
O7 Cu2 O6 C36 -57.3(12)
N6 Cu2 O6 C36 -163.2(4)
N5 Cu2 O6 C36 119.2(4)
O6 Cu2 O7 C39 67.1(12)
N4 Cu2 O7 C39 5.7(3)
N6 Cu2 O7 C39 173.3(4)
N5 Cu2 O7 C39 -109.5(4)
O2 Cu1 N1 C8 -7.2(4)
O3 Cu1 N1 C8 161.1(4)
N3 Cu1 N1 C8 110.9(8)
N2 Cu1 N1 C8 -101.7(4)
O2 Cu1 N1 C9 -179.6(3)
O3 Cu1 N1 C9 -11.3(3)
N3 Cu1 N1 C9 -61.5(9)
N2 Cu1 N1 C9 85.9(3)
O2 Cu1 N2 C18 -88.0(5)
N1 Cu1 N2 C18 7.1(6)
O3 Cu1 N2 C18 92.7(5)
N3 Cu1 N2 C18 -178.8(6)
O2 Cu1 N2 C22 85.8(3)
N1 Cu1 N2 C22 -179.1(3)
O3 Cu1 N2 C22 -93.5(3)
N3 Cu1 N2 C22 -5.0(3)
O2 Cu1 N3 C29 92.9(4)
N1 Cu1 N3 C29 -25.3(11)
O3 Cu1 N3 C29 -74.9(4)
N2 Cu1 N3 C29 -174.4(4)
O2 Cu1 N3 C23 -89.9(3)
N1 Cu1 N3 C23 151.8(7)
O3 Cu1 N3 C23 102.2(3)
N2 Cu1 N3 C23 2.7(3)
O6 Cu2 N4 C37 -6.3(4)
O7 Cu2 N4 C37 167.2(4)
N6 Cu2 N4 C37 107.8(7)
N5 Cu2 N4 C37 -105.6(4)
O6 Cu2 N4 C38 -176.2(3)
O7 Cu2 N4 C38 -2.7(3)
N6 Cu2 N4 C38 -62.1(7)
N5 Cu2 N4 C38 84.5(3)
O6 Cu2 N5 C47 -90.3(5)
N4 Cu2 N5 C47 6.4(5)
O7 Cu2 N5 C47 89.2(5)
N6 Cu2 N5 C47 178.3(5)
O6 Cu2 N5 C51 94.7(3)
N4 Cu2 N5 C51 -168.6(3)
O7 Cu2 N5 C51 -85.7(3)
N6 Cu2 N5 C51 3.3(3)
O6 Cu2 N6 C58 87.1(4)
N4 Cu2 N6 C58 -27.0(8)
O7 Cu2 N6 C58 -85.8(4)
N5 Cu2 N6 C58 -176.3(4)
O6 Cu2 N6 C55 -99.6(3)
N4 Cu2 N6 C55 146.3(6)
O7 Cu2 N6 C55 87.5(3)
N5 Cu2 N6 C55 -3.0(3)
C1 O1 C2 C3 -1.6(7)
C1 O1 C2 C7 177.9(4)
O1 C2 C3 C4 -179.9(5)
C7 C2 C3 C4 0.7(7)
C2 C3 C4 C5 -0.8(8)
C2 C3 C4 Br1 177.2(4)
C3 C4 C5 C6 -0.5(8)
Br1 C4 C5 C6 -178.5(4)
C4 C5 C6 C7 2.0(7)
C4 C5 C6 C8 -176.7(5)
Cu1 O2 C7 C6 5.3(6)
Cu1 O2 C7 C2 -173.9(3)
C5 C6 C7 O2 178.8(4)
C8 C6 C7 O2 -2.6(7)
C5 C6 C7 C2 -2.0(6)
C8 C6 C7 C2 176.6(4)
O1 C2 C7 O2 0.5(6)
C3 C2 C7 O2 180.0(4)
O1 C2 C7 C6 -178.8(4)
C3 C2 C7 C6 0.7(6)
C9 N1 C8 C6 -176.5(4)
Cu1 N1 C8 C6 11.5(6)
C7 C6 C8 N1 -6.6(7)
C5 C6 C8 N1 172.1(4)
C8 N1 C9 C10 -156.5(4)
Cu1 N1 C9 C10 16.4(4)
C8 N1 C9 C11 83.3(5)
Cu1 N1 C9 C11 -103.8(4)
Cu1 O3 C10 O4 -176.6(4)
Cu1 O3 C10 C9 6.1(5)
N1 C9 C10 O4 168.0(4)
C11 C9 C10 O4 -70.6(6)
N1 C9 C10 O3 -14.5(6)
C11 C9 C10 O3 106.9(5)
N1 C9 C11 C12 -61.6(6)
C10 C9 C11 C12 179.1(5)
C9 C11 C12 C13 -78.0(8)
C9 C11 C12 C17 98.2(7)
C17 C12 C13 C14 0.9(13)
C11 C12 C13 C14 177.3(8)
C12 C13 C14 C15 -0.2(17)
C13 C14 C15 C16 -1.6(16)
C14 C15 C16 C17 2.6(13)
C15 C16 C17 C12 -1.8(11)
C13 C12 C17 C16 0.0(10)
C11 C12 C17 C16 -176.4(6)
C22 N2 C18 C19 -0.7(9)
Cu1 N2 C18 C19 172.7(5)
N2 C18 C19 C20 -0.8(11)
C18 C19 C20 C21 2.8(10)
C19 C20 C21 C22 -3.2(9)
C19 C20 C21 C26 175.9(7)
C18 N2 C22 C21 0.2(8)
Cu1 N2 C22 C21 -174.7(4)
C18 N2 C22 C23 -178.5(5)
Cu1 N2 C22 C23 6.5(5)
C20 C21 C22 N2 1.7(8)
C26 C21 C22 N2 -177.5(5)
C20 C21 C22 C23 -179.7(5)
C26 C21 C22 C23 1.2(8)
C29 N3 C23 C24 -1.5(7)
Cu1 N3 C23 C24 -178.8(4)
C29 N3 C23 C22 177.3(4)
Cu1 N3 C23 C22 -0.1(6)
N2 C22 C23 N3 -5.0(7)
C21 C22 C23 N3 176.3(4)
N2 C22 C23 C24 173.8(4)
C21 C22 C23 C24 -4.9(7)
N3 C23 C24 C27 3.2(7)
C22 C23 C24 C27 -175.5(5)
N3 C23 C24 C25 -176.4(5)
C22 C23 C24 C25 4.8(7)
C27 C24 C25 C26 179.3(6)
C23 C24 C25 C26 -1.1(9)
C24 C25 C26 C21 -2.7(11)
C22 C21 C26 C25 2.7(9)
C20 C21 C26 C25 -176.4(6)
C23 C24 C27 C28 -1.7(8)
C25 C24 C27 C28 178.0(6)
C24 C27 C28 C29 -1.5(9)
C23 N3 C29 C28 -1.8(8)
Cu1 N3 C29 C28 175.3(4)
C27 C28 C29 N3 3.4(9)
C30 O5 C31 C32 -0.3(7)
C30 O5 C31 C36 178.8(4)
O5 C31 C32 C33 177.8(4)
C36 C31 C32 C33 -1.3(7)
C31 C32 C33 C34 -1.2(7)
C31 C32 C33 Br2 178.7(3)
C32 C33 C34 C35 1.7(7)
Br2 C33 C34 C35 -178.1(3)
C33 C34 C35 C36 0.1(7)
C33 C34 C35 C37 179.6(4)
Cu2 O6 C36 C35 -0.5(6)
Cu2 O6 C36 C31 179.6(3)
C34 C35 C36 O6 177.8(4)
C37 C35 C36 O6 -1.7(7)
C34 C35 C36 C31 -2.3(6)
C37 C35 C36 C31 178.2(4)
O5 C31 C36 O6 3.7(6)
C32 C31 C36 O6 -177.1(4)
O5 C31 C36 C35 -176.2(4)
C32 C31 C36 C35 2.9(6)
C38 N4 C37 C35 175.5(4)
Cu2 N4 C37 C35 6.1(7)
C34 C35 C37 N4 179.1(4)
C36 C35 C37 N4 -1.3(7)
C37 N4 C38 C39 -170.7(4)
Cu2 N4 C38 C39 -0.1(5)
C37 N4 C38 C40 61.4(6)
Cu2 N4 C38 C40 -128.0(3)
Cu2 O7 C39 O8 176.0(4)
Cu2 O7 C39 C38 -7.3(6)
N4 C38 C39 O8 -178.3(4)
C40 C38 C39 O8 -50.2(6)
N4 C38 C39 O7 4.8(6)
C40 C38 C39 O7 133.0(5)
N4 C38 C40 C41 58.8(6)
C39 C38 C40 C41 -66.3(6)
C38 C40 C41 C46 75.0(7)
C38 C40 C41 C42 -108.2(6)
C46 C41 C42 C43 0.6(8)
C40 C41 C42 C43 -176.4(5)
C41 C42 C43 C44 -0.2(9)
C42 C43 C44 C45 0.1(10)
C43 C44 C45 C46 -0.3(11)
C44 C45 C46 C41 0.6(11)
C42 C41 C46 C45 -0.8(9)
C40 C41 C46 C45 176.1(6)
C51 N5 C47 C48 -0.9(8)
Cu2 N5 C47 C48 -175.5(4)
N5 C47 C48 C49 0.0(10)
C47 C48 C49 C50 1.7(10)
C48 C49 C50 C51 -2.3(9)
C48 C49 C50 C52 179.2(6)
C47 N5 C51 C50 0.2(7)
Cu2 N5 C51 C50 175.9(4)
C47 N5 C51 C55 -179.0(4)
Cu2 N5 C51 C55 -3.3(5)
C49 C50 C51 N5 1.3(8)
C52 C50 C51 N5 180.0(5)
C49 C50 C51 C55 -179.5(5)
C52 C50 C51 C55 -0.8(7)
C49 C50 C52 C53 -179.5(6)
C51 C50 C52 C53 1.9(9)
C50 C52 C53 C54 -0.9(10)
C52 C53 C54 C56 176.9(6)
C52 C53 C54 C55 -1.3(9)
C58 N6 C55 C54 -0.9(7)
Cu2 N6 C55 C54 -174.6(4)
C58 N6 C55 C51 175.9(4)
Cu2 N6 C55 C51 2.2(6)
C56 C54 C55 N6 0.8(7)
C53 C54 C55 N6 179.1(5)
C56 C54 C55 C51 -176.0(5)
C53 C54 C55 C51 2.3(7)
N5 C51 C55 N6 1.0(7)
C50 C51 C55 N6 -178.2(4)
N5 C51 C55 C54 178.0(4)
C50 C51 C55 C54 -1.3(7)
C55 C54 C56 C57 0.3(8)
C53 C54 C56 C57 -177.9(5)
C54 C56 C57 C58 -1.2(9)
C55 N6 C58 C57 -0.1(7)
Cu2 N6 C58 C57 173.1(4)
C56 C57 C58 N6 1.1(8)
